data_4036704
loop_
_publ_author_name
'Marshall, Jonathan L.'
'O'Neal, Nathaniel J'
'Zakharov, Lev N.'
'Haley, Michael M.'

_publ_section_title
;
 Synthesis and Characterization of Two Unsymmetrical Indenofluorene
 Analogues: Benzo[5,6]-s-indaceno[1,2-b]thiophene and
 Benzo[5,6]-s-indaceno[2,1-b]thiophene.
;
_journal_issue 9
_journal_name_full 'The Journal of organic chemistry'
_journal_page_first 3674
_journal_page_last 3680
_journal_paper_doi 10.1021/acs.joc.6b00340
_journal_volume 81
_journal_year 2016
_chemical_formula_sum 'C36 H30 S'
_chemical_formula_weight 494.66
_space_group_crystal_system monoclinic
_space_group_IT_number 14
_space_group_name_Hall '-P 2ybc'
_space_group_name_H-M_alt 'P 1 21/c 1'
_atom_sites_solution_hydrogens difmap
_audit_creation_method SHELXL-2013
_cell_angle_alpha 90
_cell_angle_beta 108.148(2)
_cell_angle_gamma 90
_cell_formula_units_Z 2
_cell_length_a 14.4257(4)
_cell_length_b 7.1547(2)
_cell_length_c 13.5478(5)
_cell_measurement_reflns_used 3280
_cell_measurement_temperature 173(2)
_cell_measurement_theta_max 66.57
_cell_measurement_theta_min 3.22
_cell_volume 1328.73(7)
_computing_cell_refinement 'Bruker SAINT'
_computing_data_collection 'Bruker APEX2'
_computing_data_reduction 'Bruker SAINT'
_computing_molecular_graphics 'Bruker SHELXTL'
_computing_publication_material 'Bruker SHELXTL'
_computing_structure_refinement 'SHELXL-2013 (Sheldrick 2013)'
_computing_structure_solution 'SHELXS-97 (Sheldrick 2008)'
_diffrn_ambient_temperature 173(2)
_diffrn_measured_fraction_theta_full 0.965
_diffrn_measured_fraction_theta_max 0.994
_diffrn_measurement_device_type 'Bruker APEX-II CCD'
_diffrn_measurement_method '\f and \w scans'
_diffrn_radiation_type CuK\a
_diffrn_radiation_wavelength 1.54178
_diffrn_reflns_av_R_equivalents 0.0294
_diffrn_reflns_av_unetI/netI 0.0264
_diffrn_reflns_Laue_measured_fraction_full 0.965
_diffrn_reflns_Laue_measured_fraction_max 0.994
_diffrn_reflns_limit_h_max 17
_diffrn_reflns_limit_h_min -17
_diffrn_reflns_limit_k_max 6
_diffrn_reflns_limit_k_min -8
_diffrn_reflns_limit_l_max 15
_diffrn_reflns_limit_l_min -11
_diffrn_reflns_number 7749
_diffrn_reflns_point_group_measured_fraction_full 0.965
_diffrn_reflns_point_group_measured_fraction_max 0.994
_diffrn_reflns_theta_full 67.679
_diffrn_reflns_theta_max 66.572
_diffrn_reflns_theta_min 3.224
_diffrn_source 'Incoatec I\mS'
_exptl_absorpt_coefficient_mu 1.238
_exptl_absorpt_correction_T_max 0.7528
_exptl_absorpt_correction_T_min 0.6386
_exptl_absorpt_correction_type multi-scan
_exptl_absorpt_process_details SADABS
_exptl_crystal_colour red
_exptl_crystal_density_diffrn 1.236
_exptl_crystal_description plate
_exptl_crystal_F_000 524
_exptl_crystal_size_max 0.130
_exptl_crystal_size_mid 0.100
_exptl_crystal_size_min 0.020
_refine_diff_density_max 0.241
_refine_diff_density_min -0.160
_refine_diff_density_rms 0.038
_refine_ls_extinction_method none
_refine_ls_goodness_of_fit_ref 1.033
_refine_ls_hydrogen_treatment refall
_refine_ls_matrix_type full
_refine_ls_number_parameters 245
_refine_ls_number_reflns 2336
_refine_ls_number_restraints 0
_refine_ls_restrained_S_all 1.033
_refine_ls_R_factor_all 0.0507
_refine_ls_R_factor_gt 0.0427
_refine_ls_shift/su_max 0.002
_refine_ls_shift/su_mean 0.000
_refine_ls_structure_factor_coef Fsqd
_refine_ls_weighting_details 'w=1/[\s^2^(Fo^2^)+(0.0681P)^2^+0.5008P] where P=(Fo^2^+2Fc^2^)/3'
_refine_ls_weighting_scheme calc
_refine_ls_wR_factor_gt 0.1132
_refine_ls_wR_factor_ref 0.1202
_reflns_Friedel_coverage 0.000
_reflns_number_gt 2003
_reflns_number_total 2336
_reflns_threshold_expression 'I > 2\s(I)'
_cod_data_source_file jo6b00340_si_007.cif
_cod_data_source_block mh171
_cod_original_sg_symbol_H-M 'P 21/c'
_cod_database_code 4036704
_shelx_space_group_comment
;
The symmetry employed for this shelxl refinement is uniquely defined
by the following loop, which should always be used as a source of
symmetry information in preference to the above space-group names.
They are only intended as comments.
;
_shelx_estimated_absorpt_t_min 0.856
_shelx_estimated_absorpt_t_max 0.976
_shelxl_version_number 2013-4

loop_
_space_group_symop_operation_xyz
'x, y, z'
'-x, y+1/2, -z+1/2'
'-x, -y, -z'
'x, -y-1/2, z-1/2'

loop_
_atom_site_label
_atom_site_type_symbol
_atom_site_fract_x
_atom_site_fract_y
_atom_site_fract_z
_atom_site_U_iso_or_equiv
_atom_site_adp_type
_atom_site_occupancy
_atom_site_site_symmetry_order
_atom_site_calc_flag
_atom_site_refinement_flags_occupancy
S1 S 0.72909(11) 0.0288(2) 0.37294(15) 0.0309(4) Uani 0.5 1 d P
C1 C 0.56042(12) 0.1126(2) -0.04431(13) 0.0285(4) Uani 1 1 d .
C2 C 0.58978(11) 0.0690(2) 0.06379(13) 0.0279(4) Uani 1 1 d .
C3 C 0.52657(11) -0.0452(2) 0.10608(13) 0.0276(4) Uani 1 1 d .
C4 C 0.57602(11) -0.0596(2) 0.21779(13) 0.0278(4) Uani 1 1 d .
C5 C 0.66378(11) 0.0396(2) 0.23886(13) 0.0277(4) Uani 1 1 d .
C6 C 0.67308(11) 0.1184(2) 0.14355(13) 0.0281(4) Uani 1 1 d .
C7 C 0.7258(6) 0.0593(11) 0.3311(5) 0.0359(16) Uani 0.5 1 d P
C8 C 0.6992(3) -0.0332(6) 0.4137(4) 0.0292(8) Uani 0.5 1 d P
C9 C 0.62536(19) -0.1156(3) 0.39618(16) 0.0503(6) Uani 1 1 d .
C10 C 0.55611(14) -0.1408(2) 0.30269(17) 0.0386(5) Uani 1 1 d .
C11 C 0.75961(11) 0.2251(2) 0.13758(12) 0.0276(4) Uani 1 1 d .
C12 C 0.78013(13) 0.4022(3) 0.18457(14) 0.0334(4) Uani 1 1 d .
C13 C 0.86610(14) 0.4919(3) 0.18589(15) 0.0384(4) Uani 1 1 d .
C14 C 0.93128(13) 0.4142(3) 0.14092(13) 0.0377(5) Uani 1 1 d .
C15 C 0.90854(12) 0.2420(3) 0.09312(13) 0.0352(4) Uani 1 1 d .
C16 C 0.82424(12) 0.1447(2) 0.09088(12) 0.0298(4) Uani 1 1 d .
C17 C 0.70876(17) 0.4996(3) 0.2285(2) 0.0484(5) Uani 1 1 d .
C18 C 1.02446(18) 0.5139(5) 0.1449(2) 0.0570(7) Uani 1 1 d .
C19 C 0.80568(15) -0.0456(3) 0.04143(18) 0.0423(5) Uani 1 1 d .
H1 H 0.6004(13) 0.191(3) -0.0729(14) 0.030(5) Uiso 1 1 d .
H7 H 0.791(3) 0.143(5) 0.358(3) 0.030(9) Uiso 0.5 1 d P
H8 H 0.739(3) -0.034(6) 0.484(4) 0.041(11) Uiso 0.5 1 d P
H9 H 0.617(2) -0.153(5) 0.466(3) 0.100(10) Uiso 1 1 d .
H10 H 0.4994(19) -0.207(4) 0.2947(19) 0.064(7) Uiso 1 1 d .
H13 H 0.8792(16) 0.618(4) 0.2205(17) 0.053(6) Uiso 1 1 d .
H15 H 0.9554(15) 0.178(3) 0.0618(15) 0.038(5) Uiso 1 1 d .
H17A H 0.7004(18) 0.428(4) 0.286(2) 0.065(8) Uiso 1 1 d .
H17B H 0.644(2) 0.511(4) 0.176(2) 0.072(8) Uiso 1 1 d .
H17C H 0.7314(19) 0.626(4) 0.253(2) 0.074(8) Uiso 1 1 d .
H18A H 1.015(3) 0.643(7) 0.127(3) 0.145(16) Uiso 1 1 d .
H18B H 1.071(3) 0.499(5) 0.210(3) 0.102(11) Uiso 1 1 d .
H18C H 1.054(3) 0.468(5) 0.101(3) 0.114(13) Uiso 1 1 d .
H19A H 0.8647(19) -0.092(4) 0.0270(19) 0.066(7) Uiso 1 1 d .
H19B H 0.7863(19) -0.129(4) 0.089(2) 0.071(8) Uiso 1 1 d .
H19C H 0.748(2) -0.049(4) -0.022(2) 0.065(7) Uiso 1 1 d .

loop_
_atom_site_aniso_label
_atom_site_aniso_U_11
_atom_site_aniso_U_22
_atom_site_aniso_U_33
_atom_site_aniso_U_23
_atom_site_aniso_U_13
_atom_site_aniso_U_12
S1 0.0255(5) 0.0352(8) 0.0289(9) -0.0034(7) 0.0040(7) -0.0008(5)
C1 0.0245(8) 0.0244(8) 0.0377(9) -0.0022(7) 0.0111(7) -0.0022(6)
C2 0.0244(8) 0.0228(8) 0.0368(9) -0.0038(7) 0.0097(6) -0.0009(6)
C3 0.0242(8) 0.0219(8) 0.0368(9) -0.0023(7) 0.0099(7) -0.0002(6)
C4 0.0252(8) 0.0219(8) 0.0362(9) -0.0029(7) 0.0094(6) 0.0013(6)
C5 0.0241(8) 0.0249(8) 0.0324(9) -0.0040(7) 0.0063(7) 0.0011(6)
C6 0.0240(8) 0.0243(8) 0.0362(9) -0.0043(7) 0.0096(7) -0.0007(6)
C7 0.036(3) 0.034(3) 0.042(4) 0.006(3) 0.018(4) 0.0039(18)
C8 0.035(2) 0.0284(19) 0.027(2) 0.0054(16) 0.0128(19) -0.0009(16)
C9 0.0741(17) 0.0480(12) 0.0336(11) 0.0119(9) 0.0239(10) 0.0272(12)
C10 0.0352(10) 0.0250(9) 0.0634(13) 0.0049(8) 0.0264(9) 0.0002(7)
C11 0.0223(8) 0.0298(8) 0.0283(8) 0.0009(7) 0.0046(6) -0.0027(6)
C12 0.0318(9) 0.0318(9) 0.0353(9) -0.0026(7) 0.0082(7) -0.0055(7)
C13 0.0382(10) 0.0359(10) 0.0378(10) -0.0022(8) 0.0071(8) -0.0129(8)
C14 0.0294(9) 0.0530(11) 0.0270(9) 0.0043(8) 0.0034(7) -0.0145(8)
C15 0.0268(8) 0.0515(11) 0.0274(9) 0.0023(8) 0.0086(7) -0.0012(8)
C16 0.0261(8) 0.0346(9) 0.0266(8) 0.0017(7) 0.0050(6) -0.0009(7)
C17 0.0496(13) 0.0350(11) 0.0667(15) -0.0147(11) 0.0268(11) -0.0075(9)
C18 0.0419(12) 0.0829(19) 0.0451(13) -0.0042(13) 0.0121(10) -0.0309(12)
C19 0.0397(11) 0.0410(11) 0.0487(12) -0.0100(9) 0.0171(9) 0.0000(9)

loop_
_atom_type_symbol
_atom_type_description
_atom_type_scat_dispersion_real
_atom_type_scat_dispersion_imag
_atom_type_scat_source
C C 0.0181 0.0091 'International Tables Vol C Tables 4.2.6.8 and 6.1.1.4'
H H 0.0000 0.0000 'International Tables Vol C Tables 4.2.6.8 and 6.1.1.4'
S S 0.3331 0.5567 'International Tables Vol C Tables 4.2.6.8 and 6.1.1.4'

loop_
_geom_angle_atom_site_label_1
_geom_angle_atom_site_label_2
_geom_angle_atom_site_label_3
_geom_angle
_geom_angle_site_symmetry_1
C7 S1 C8 147.2(10) .
C7 S1 C5 31.5(9) .
C8 S1 C5 116.2(3) .
C7 S1 C9 121.2(9) .
C8 S1 C9 26.3(2) .
C5 S1 C9 89.93(11) .
C7 S1 H7 57.4(18) .
C8 S1 H7 153.6(17) .
C5 S1 H7 88.9(17) .
C9 S1 H7 172.5(17) .
C7 S1 H8 175.3(18) .
C8 S1 H8 35.3(16) .
C5 S1 H8 151.5(16) .
C9 S1 H8 61.6(16) .
H7 S1 H8 119(2) .
C3 C1 C2 118.41(15) 3_655
C3 C1 H1 120.6(11) 3_655
C2 C1 H1 120.9(11) .
C6 C2 C1 130.66(16) .
C6 C2 C3 109.30(15) .
C1 C2 C3 120.05(14) .
C1 C3 C4 132.10(16) 3_655
C1 C3 C2 121.54(16) 3_655
C4 C3 C2 106.34(13) .
C10 C4 C5 116.59(16) .
C10 C4 C3 136.31(16) .
C5 C4 C3 107.08(14) .
C7 C5 C4 124.0(4) .
C7 C5 C6 125.9(4) .
C4 C5 C6 110.08(14) .
C7 C5 S1 13.8(4) .
C4 C5 S1 110.23(14) .
C6 C5 S1 139.69(14) .
C2 C6 C5 107.19(14) .
C2 C6 C11 128.77(16) .
C5 C6 C11 124.00(14) .
S1 C7 C5 134.7(12) .
S1 C7 C8 20.0(7) .
C5 C7 C8 115.1(6) .
S1 C7 H7 95(2) .
C5 C7 H7 131(2) .
C8 C7 H7 114(2) .
S1 C8 C9 133.6(4) .
S1 C8 C7 12.8(3) .
C9 C8 C7 120.9(5) .
S1 C8 H8 111(3) .
C9 C8 H8 116(3) .
C7 C8 H8 124(3) .
C8 C9 C10 127.7(3) .
C8 C9 S1 20.1(2) .
C10 C9 S1 107.59(15) .
C8 C9 H9 107.6(18) .
C10 C9 H9 124.3(18) .
S1 C9 H9 127.6(18) .
C9 C10 C4 115.63(18) .
C9 C10 H10 123.0(15) .
C4 C10 H10 121.3(15) .
C16 C11 C12 119.81(15) .
C16 C11 C6 120.12(15) .
C12 C11 C6 119.95(15) .
C13 C12 C11 118.83(16) .
C13 C12 C17 119.75(17) .
C11 C12 C17 121.36(16) .
C14 C13 C12 122.21(18) .
C14 C13 H13 120.6(13) .
C12 C13 H13 117.2(13) .
C15 C14 C13 117.95(16) .
C15 C14 C18 121.1(2) .
C13 C14 C18 120.9(2) .
C14 C15 C16 122.23(17) .
C14 C15 H15 120.4(11) .
C16 C15 H15 117.2(12) .
C15 C16 C11 118.94(16) .
C15 C16 C19 119.67(17) .
C11 C16 C19 121.38(16) .
C12 C17 H17A 110.1(15) .
C12 C17 H17B 110.8(16) .
H17A C17 H17B 108(2) .
C12 C17 H17C 111.2(16) .
H17A C17 H17C 109(2) .
H17B C17 H17C 108(2) .
C14 C18 H18A 113(3) .
C14 C18 H18B 111(2) .
H18A C18 H18B 111(3) .
C14 C18 H18C 114(2) .
H18A C18 H18C 104(3) .
H18B C18 H18C 104(3) .
C16 C19 H19A 110.3(15) .
C16 C19 H19B 107.9(16) .
H19A C19 H19B 111(2) .
C16 C19 H19C 113.2(15) .
H19A C19 H19C 111(2) .
H19B C19 H19C 103(2) .

loop_
_geom_bond_atom_site_label_1
_geom_bond_atom_site_label_2
_geom_bond_distance
_geom_bond_site_symmetry_2
S1 C7 0.595(5) .
S1 C8 0.914(5) .
S1 C5 1.768(2) .
S1 C9 1.923(3) .
S1 H7 1.27(4) .
S1 H8 1.53(5) .
C1 C3 1.361(2) 3_655
C1 C2 1.426(2) .
C1 H1 0.969(19) .
C2 C6 1.389(2) .
C2 C3 1.467(2) .
C3 C1 1.361(2) 3_655
C3 C4 1.462(2) .
C4 C10 1.396(3) .
C4 C5 1.401(2) .
C5 C7 1.299(7) .
C5 C6 1.453(2) .
C6 C11 1.486(2) .
C7 C8 1.450(6) .
C7 H7 1.08(4) .
C8 C9 1.176(5) .
C8 H8 0.95(5) .
C9 C10 1.359(3) .
C9 H9 1.02(3) .
C10 H10 0.92(3) .
C11 C16 1.403(2) .
C11 C12 1.408(2) .
C12 C13 1.392(2) .
C12 C17 1.511(3) .
C13 C14 1.386(3) .
C13 H13 1.01(2) .
C14 C15 1.383(3) .
C14 C18 1.508(3) .
C15 C16 1.393(2) .
C15 H15 1.01(2) .
C16 C19 1.505(3) .
C17 H17A 0.97(3) .
C17 H17B 0.99(3) .
C17 H17C 0.98(3) .
C18 H18A 0.96(5) .
C18 H18B 0.94(4) .
C18 H18C 0.89(4) .
C19 H19A 0.99(3) .
C19 H19B 0.98(3) .
C19 H19C 0.99(3) .

loop_
_geom_torsion_atom_site_label_1
_geom_torsion_atom_site_label_2
_geom_torsion_atom_site_label_3
_geom_torsion_atom_site_label_4
_geom_torsion
_geom_torsion_site_symmetry_1
_geom_torsion_site_symmetry_4
C3 C1 C2 C6 -179.81(16) 3_655 .
C3 C1 C2 C3 -0.3(2) 3_655 .
C6 C2 C3 C1 179.91(15) . 3_655
C1 C2 C3 C1 0.3(3) . 3_655
C6 C2 C3 C4 1.01(17) . .
C1 C2 C3 C4 -178.61(14) . .
C1 C3 C4 C10 -0.9(3) 3_655 .
C2 C3 C4 C10 177.86(19) . .
C1 C3 C4 C5 -179.27(17) 3_655 .
C2 C3 C4 C5 -0.54(17) . .
C10 C4 C5 C7 -0.1(4) . .
C3 C4 C5 C7 178.7(4) . .
C10 C4 C5 C6 -178.86(15) . .
C3 C4 C5 C6 -0.10(18) . .
C10 C4 C5 S1 1.47(19) . .
C3 C4 C5 S1 -179.76(12) . .
C8 S1 C5 C7 172.1(15) . .
C9 S1 C5 C7 173.3(15) . .
C7 S1 C5 C4 -174.6(14) . .
C8 S1 C5 C4 -2.5(3) . .
C9 S1 C5 C4 -1.28(14) . .
C7 S1 C5 C6 5.9(15) . .
C8 S1 C5 C6 178.0(3) . .
C9 S1 C5 C6 179.20(19) . .
C1 C2 C6 C5 178.51(16) . .
C3 C2 C6 C5 -1.06(18) . .
C1 C2 C6 C11 -3.6(3) . .
C3 C2 C6 C11 176.79(15) . .
C7 C5 C6 C2 -178.0(4) . .
C4 C5 C6 C2 0.73(18) . .
S1 C5 C6 C2 -179.75(17) . .
C7 C5 C6 C11 4.0(4) . .
C4 C5 C6 C11 -177.25(14) . .
S1 C5 C6 C11 2.3(3) . .
C8 S1 C7 C5 -13(3) . .
C9 S1 C7 C5 -7.8(17) . .
C5 S1 C7 C8 13(3) . .
C9 S1 C7 C8 5.3(9) . .
C4 C5 C7 S1 6.1(16) . .
C6 C5 C7 S1 -175.3(12) . .
C4 C5 C7 C8 1.2(7) . .
C6 C5 C7 C8 179.8(3) . .
S1 C5 C7 C8 -4.9(10) . .
C7 S1 C8 C9 10.3(17) . .
C5 S1 C8 C9 2.7(6) . .
C5 S1 C8 C7 -7.6(15) . .
C9 S1 C8 C7 -10.3(17) . .
C5 C7 C8 S1 170(2) . .
S1 C7 C8 C9 -171.3(14) . .
C5 C7 C8 C9 -1.6(8) . .
S1 C8 C9 C10 -1.9(7) . .
C7 C8 C9 C10 0.8(6) . .
C7 C8 C9 S1 2.7(4) . .
C8 C9 C10 C4 0.4(4) . .
S1 C9 C10 C4 -0.3(2) . .
C5 C4 C10 C9 -0.8(2) . .
C3 C4 C10 C9 -179.07(18) . .
C2 C6 C11 C16 -69.7(2) . .
C5 C6 C11 C16 107.82(19) . .
C2 C6 C11 C12 114.3(2) . .
C5 C6 C11 C12 -68.2(2) . .
C16 C11 C12 C13 -1.7(3) . .
C6 C11 C12 C13 174.37(16) . .
C16 C11 C12 C17 175.37(18) . .
C6 C11 C12 C17 -8.6(3) . .
C11 C12 C13 C14 1.2(3) . .
C17 C12 C13 C14 -175.92(19) . .
C12 C13 C14 C15 0.3(3) . .
C12 C13 C14 C18 -179.2(2) . .
C13 C14 C15 C16 -1.3(3) . .
C18 C14 C15 C16 178.20(19) . .
C14 C15 C16 C11 0.8(3) . .
C14 C15 C16 C19 -177.50(17) . .
C12 C11 C16 C15 0.7(2) . .
C6 C11 C16 C15 -175.30(15) . .
C12 C11 C16 C19 178.98(17) . .
C6 C11 C16 C19 3.0(2) . .
